data_7019778
loop_
_publ_author_name
'Brown, Christopher C.'
'Stephan, Douglas W.'

_publ_section_title
;
 Rearrangements of phosphinoimines to phosphine-imines in ruthenium
 chelate complexes.
;
_journal_issue 31
_journal_name_full 'Dalton transactions (Cambridge, England : 2003)'
_journal_page_first 9431
_journal_page_last 9438
_journal_paper_doi 10.1039/c2dt30505d
_journal_volume 41
_journal_year 2012
_chemical_formula_sum 'C90 H78 Cl12 N2 P4 Ru2'
_chemical_formula_weight 1938.96
_chemical_name_systematic
;
?
;
_space_group_IT_number 15
_symmetry_cell_setting monoclinic
_symmetry_space_group_name_Hall '-C 2yc'
_symmetry_space_group_name_H-M 'C 1 2/c 1'
_atom_sites_solution_hydrogens geom
_atom_sites_solution_primary direct
_atom_sites_solution_secondary difmap
_audit_creation_method SHELXL-97
_cell_angle_alpha 90.00
_cell_angle_beta 103.210(5)
_cell_angle_gamma 90.00
_cell_formula_units_Z 4
_cell_length_a 25.477(2)
_cell_length_b 12.7495(10)
_cell_length_c 28.088(2)
_cell_measurement_temperature 150(2)
_cell_volume 8882.1(12)
_computing_cell_refinement 'Bruker SAINT'
_computing_data_collection 'Bruker APEX2'
_computing_data_reduction 'Bruker SAINT'
_computing_molecular_graphics 'Bruker SHELXTL'
_computing_publication_material 'Bruker SHELXTL'
_computing_structure_refinement 'SHELXL-97 (Sheldrick, 1997)'
_computing_structure_solution 'SHELXS-97 (Sheldrick, 1990)'
_diffrn_ambient_temperature 150(2)
_diffrn_measured_fraction_theta_full 0.998
_diffrn_measured_fraction_theta_max 0.998
_diffrn_radiation_monochromator graphite
_diffrn_radiation_source 'fine-focus sealed tube'
_diffrn_radiation_type MoK\a
_diffrn_radiation_wavelength 0.71073
_diffrn_reflns_av_R_equivalents 0.0900
_diffrn_reflns_av_sigmaI/netI 0.0681
_diffrn_reflns_limit_h_max 32
_diffrn_reflns_limit_h_min -32
_diffrn_reflns_limit_k_max 16
_diffrn_reflns_limit_k_min -16
_diffrn_reflns_limit_l_max 35
_diffrn_reflns_limit_l_min -35
_diffrn_reflns_number 85843
_diffrn_reflns_theta_full 26.68
_diffrn_reflns_theta_max 26.68
_diffrn_reflns_theta_min 1.64
_exptl_absorpt_coefficient_mu 0.819
_exptl_absorpt_correction_T_max 0.7454
_exptl_absorpt_correction_T_min 0.6862
_exptl_absorpt_correction_type multi-scan
_exptl_absorpt_process_details SADABS
_exptl_crystal_colour red
_exptl_crystal_density_diffrn 1.450
_exptl_crystal_density_method 'not measured'
_exptl_crystal_description block
_exptl_crystal_F_000 3936
_exptl_crystal_size_max 0.4
_exptl_crystal_size_mid 0.4
_exptl_crystal_size_min 0.3
_platon_squeeze_details
;
During the refinement of the structure, electron density peaks were located
that were believed to be highly disordered
solvent molecules (possibly dichloromethane). Attempts
made to model the solvent molecule were not successful.
The SQUEEZE option in PLATON (Spek, 2003) indicated there was a
large solvent cavity. In the final cycles of refinement,
this contribution to the
electron density was removed from the observed data. The
density, the F(000) value, the molecular weight and the formula are
given without taking into account the results obtained with the
SQUEEZE option PLATON (Spek, 2003). Similar treatments of disordered
solvent molecules were carried out by St\"ahler et al. (2001),
Cox et al. (2003), Mohamed et al. (2003) and Athimoolam et al. (2005).
References:

Spek, A. L. (2003). J. Appl. Cryst. 36, 7-13

Athimoolam, S., Kumar, J., Ramakrishnan, V. & Rajaram, R.K. (2005).
Acta Cryst. E61, m2014-m2017.

Cox, J.P., Kumarasammy, Y., Nahar, L., Sarkar D.S. & Shoeb, M.
(2003). Acta Cryst. E59, o975-o977.

Mohamed, A.A., Krause Bauer, A.J., Bruce, E.A. & Bruce M.R.M.
(2003). Acta Cryst. C59, m84-m86.

St\"ahler, R., N\"ather, C. & Bensch, W. (2001). Acta Cryst.
C57, 26-27.
;
_refine_diff_density_max 1.900
_refine_diff_density_min -1.291
_refine_diff_density_rms 0.100
_refine_ls_extinction_method none
_refine_ls_goodness_of_fit_ref 0.945
_refine_ls_hydrogen_treatment constr
_refine_ls_matrix_type full
_refine_ls_number_parameters 496
_refine_ls_number_reflns 9338
_refine_ls_number_restraints 0
_refine_ls_restrained_S_all 0.945
_refine_ls_R_factor_all 0.0927
_refine_ls_R_factor_gt 0.0530
_refine_ls_shift/su_max 0.002
_refine_ls_shift/su_mean 0.000
_refine_ls_structure_factor_coef Fsqd
_refine_ls_weighting_details 'calc w=1/[\s^2^(Fo^2^)+(0.1000P)^2^+0.0000P] where P=(Fo^2^+2Fc^2^)/3'
_refine_ls_weighting_scheme calc
_refine_ls_wR_factor_gt 0.1363
_refine_ls_wR_factor_ref 0.1546
_reflns_number_gt 6341
_reflns_number_total 9338
_reflns_threshold_expression >2sigma(I)
_cod_data_source_file c2dt30505d.txt
_cod_data_source_block ccb019_0m
_cod_original_cell_volume 8882.0(12)
_cod_original_sg_symbol_H-M C2/c
_cod_database_code 7019778

loop_
_symmetry_equiv_pos_as_xyz
'x, y, z'
'-x, y, -z+1/2'
'x+1/2, y+1/2, z'
'-x+1/2, y+1/2, -z+1/2'
'-x, -y, -z'
'x, -y, z-1/2'
'-x+1/2, -y+1/2, -z'
'x+1/2, -y+1/2, z-1/2'

loop_
_atom_site_label
_atom_site_type_symbol
_atom_site_fract_x
_atom_site_fract_y
_atom_site_fract_z
_atom_site_U_iso_or_equiv
_atom_site_adp_type
_atom_site_occupancy
_atom_site_symmetry_multiplicity
_atom_site_calc_flag
_atom_site_refinement_flags
Ru1 Ru -0.260089(14) 0.24945(3) 0.931042(11) 0.01622(11) Uani 1 1 d .
Cl2 Cl -0.24399(4) 0.12578(8) 1.00085(3) 0.0203(2) Uani 1 1 d .
P1 P -0.25042(5) 0.12144(9) 0.87863(4) 0.0194(3) Uani 1 1 d .
P2 P -0.27246(5) 0.39007(9) 0.87791(4) 0.0191(2) Uani 1 1 d .
Cl1 Cl -0.35560(4) 0.21695(9) 0.92613(4) 0.0244(3) Uani 1 1 d .
N1 N -0.17908(14) 0.2588(3) 0.94809(13) 0.0203(8) Uani 1 1 d .
H1A H -0.1671 0.2866 0.9772 0.024 Uiso 1 1 calc R
C4 C -0.31491(18) 0.4974(4) 0.89207(15) 0.0243(10) Uani 1 1 d .
C20 C -0.1959(2) 0.1195(4) 0.80169(16) 0.0294(11) Uani 1 1 d .
H20A H -0.2264 0.0819 0.7840 0.035 Uiso 1 1 calc R
C37 C -0.22851(19) -0.0049(3) 0.90760(15) 0.0239(10) Uani 1 1 d .
C11 C -0.17812(18) 0.4937(4) 0.92171(16) 0.0262(10) Uani 1 1 d .
H11A H -0.1868 0.4707 0.9512 0.031 Uiso 1 1 calc R
C24 C -0.14812(18) 0.2036(4) 0.87594(16) 0.0238(10) Uani 1 1 d .
C19 C -0.19474(18) 0.1505(3) 0.84958(15) 0.0212(9) Uani 1 1 d .
C12 C -0.21111(18) 0.4653(3) 0.87696(16) 0.0238(10) Uani 1 1 d .
C35 C -0.3974(2) 0.0867(4) 0.78154(16) 0.0347(12) Uani 1 1 d .
H35A H -0.4294 0.1266 0.7714 0.042 Uiso 1 1 calc R
C18 C -0.30441(19) 0.3717(3) 0.81248(15) 0.0235(10) Uani 1 1 d .
C31 C -0.30628(19) 0.0711(4) 0.83017(15) 0.0238(10) Uani 1 1 d .
C13 C -0.2758(2) 0.3257(4) 0.78080(16) 0.0294(11) Uani 1 1 d .
H13A H -0.2388 0.3085 0.7925 0.035 Uiso 1 1 calc R
C25 C -0.08327(18) 0.2405(4) 0.95828(16) 0.0248(10) Uani 1 1 d .
C7 C -0.1981(2) 0.5049(4) 0.83432(17) 0.0306(11) Uani 1 1 d .
H7A H -0.2206 0.4890 0.8033 0.037 Uiso 1 1 calc R
C8 C -0.1532(2) 0.5661(4) 0.83707(18) 0.0356(12) Uani 1 1 d .
H8A H -0.1451 0.5917 0.8078 0.043 Uiso 1 1 calc R
C15 C -0.3550(2) 0.3308(4) 0.71524(18) 0.0439(14) Uani 1 1 d .
H15A H -0.3723 0.3175 0.6821 0.053 Uiso 1 1 calc R
C43 C -0.13998(18) 0.2350(3) 0.92793(16) 0.0210(9) Uani 1 1 d .
C36 C -0.35325(18) 0.1288(4) 0.81511(15) 0.0238(10) Uani 1 1 d .
H36A H -0.3555 0.1974 0.8277 0.029 Uiso 1 1 calc R
C21 C -0.1545(2) 0.1413(4) 0.77893(17) 0.0352(12) Uani 1 1 d .
H21A H -0.1565 0.1189 0.7463 0.042 Uiso 1 1 calc R
C33 C -0.3471(2) -0.0699(4) 0.77760(17) 0.0388(13) Uani 1 1 d .
H33A H -0.3446 -0.1380 0.7646 0.047 Uiso 1 1 calc R
C38 C -0.2647(2) -0.0605(4) 0.92879(16) 0.0302(11) Uani 1 1 d .
H38A H -0.2981 -0.0292 0.9304 0.036 Uiso 1 1 calc R
C32 C -0.3038(2) -0.0289(4) 0.81055(16) 0.0306(11) Uani 1 1 d .
H32A H -0.2718 -0.0691 0.8202 0.037 Uiso 1 1 calc R
C9 C -0.1199(2) 0.5909(4) 0.88084(19) 0.0377(13) Uani 1 1 d .
H9A H -0.0884 0.6318 0.8821 0.045 Uiso 1 1 calc R
C23 C -0.1069(2) 0.2265(4) 0.85216(18) 0.0323(12) Uani 1 1 d .
H23A H -0.0760 0.2638 0.8693 0.039 Uiso 1 1 calc R
C26 C -0.0485(2) 0.1564(4) 0.95990(18) 0.0375(13) Uani 1 1 d .
H26A H -0.0598 0.0963 0.9403 0.045 Uiso 1 1 calc R
C22 C -0.1099(2) 0.1961(4) 0.80428(18) 0.0370(13) Uani 1 1 d .
H22A H -0.0815 0.2129 0.7889 0.044 Uiso 1 1 calc R
C29 C -0.0140(2) 0.3308(5) 1.01564(19) 0.0426(14) Uani 1 1 d .
H29A H -0.0019 0.3918 1.0344 0.051 Uiso 1 1 calc R
C17 C -0.3584(2) 0.3962(4) 0.79464(16) 0.0309(11) Uani 1 1 d .
H17A H -0.3784 0.4274 0.8156 0.037 Uiso 1 1 calc R
C3 C -0.3131(2) 0.5959(4) 0.87001(19) 0.0360(12) Uani 1 1 d .
H3A H -0.2871 0.6084 0.8512 0.043 Uiso 1 1 calc R
C42 C -0.1800(2) -0.0525(4) 0.90601(18) 0.0384(13) Uani 1 1 d .
H42A H -0.1544 -0.0161 0.8924 0.046 Uiso 1 1 calc R
C1 C -0.3849(3) 0.6592(5) 0.9036(3) 0.0600(18) Uani 1 1 d .
H1B H -0.4091 0.7137 0.9074 0.072 Uiso 1 1 calc R
C10 C -0.1327(2) 0.5554(4) 0.92385(19) 0.0369(12) Uani 1 1 d .
H10A H -0.1103 0.5734 0.9547 0.044 Uiso 1 1 calc R
C14 C -0.3009(2) 0.3052(4) 0.73255(17) 0.0363(13) Uani 1 1 d .
H14A H -0.2812 0.2738 0.7113 0.044 Uiso 1 1 calc R
C34 C -0.3943(2) -0.0131(4) 0.76305(17) 0.0398(13) Uani 1 1 d .
H34A H -0.4244 -0.0424 0.7406 0.048 Uiso 1 1 calc R
C30 C -0.06610(19) 0.3268(4) 0.98700(18) 0.0337(12) Uani 1 1 d .
H30A H -0.0900 0.3838 0.9872 0.040 Uiso 1 1 calc R
C27 C 0.0022(2) 0.1593(5) 0.9896(2) 0.0453(15) Uani 1 1 d .
H27A H 0.0253 0.1003 0.9915 0.054 Uiso 1 1 calc R
C16 C -0.3834(2) 0.3752(4) 0.74611(19) 0.0411(13) Uani 1 1 d .
H16A H -0.4205 0.3917 0.7343 0.049 Uiso 1 1 calc R
C39 C -0.2528(3) -0.1594(4) 0.94718(18) 0.0435(14) Uani 1 1 d .
H39A H -0.2775 -0.1959 0.9618 0.052 Uiso 1 1 calc R
C2 C -0.3485(3) 0.6748(4) 0.8753(2) 0.0534(16) Uani 1 1 d .
H2A H -0.3475 0.7401 0.8593 0.064 Uiso 1 1 calc R
C28 C 0.0199(2) 0.2483(5) 1.0170(2) 0.0465(15) Uani 1 1 d .
H28A H 0.0555 0.2515 1.0366 0.056 Uiso 1 1 calc R
C5 C -0.35197(19) 0.4824(4) 0.92050(18) 0.0343(12) Uani 1 1 d .
H5A H -0.3540 0.4167 0.9359 0.041 Uiso 1 1 calc R
C6 C -0.3865(2) 0.5645(5) 0.9266(2) 0.0544(16) Uani 1 1 d .
H6A H -0.4113 0.5545 0.9468 0.065 Uiso 1 1 calc R
C41 C -0.1687(3) -0.1530(5) 0.9243(2) 0.0598(18) Uani 1 1 d .
H41A H -0.1355 -0.1854 0.9228 0.072 Uiso 1 1 calc R
C40 C -0.2048(3) -0.2057(5) 0.9443(2) 0.0614(19) Uani 1 1 d .
H40A H -0.1968 -0.2749 0.9564 0.074 Uiso 1 1 calc R
Cl11 Cl 0.08719(10) 0.42567(14) 0.94350(6) 0.0804(6) Uani 1 1 d .
Cl13 Cl 0.00658(10) 0.4514(3) 0.85524(12) 0.1524(13) Uani 1 1 d .
C100 C 0.0711(2) 0.4795(5) 0.8843(2) 0.0542(16) Uani 1 1 d .
H10B H 0.0760 0.5565 0.8863 0.065 Uiso 1 1 calc R
H10C H 0.0960 0.4509 0.8651 0.065 Uiso 1 1 calc R
Cl4 Cl 0.00093(8) -0.26096(16) 0.83967(9) 0.0856(7) Uani 1 1 d .
Cl6 Cl -0.02450(8) -0.06045(16) 0.87621(7) 0.0786(6) Uani 1 1 d .
C90 C 0.0246(3) -0.1566(5) 0.8780(2) 0.0573(17) Uani 1 1 d .
H90A H 0.0561 -0.1252 0.8683 0.069 Uiso 1 1 calc R
H90B H 0.0368 -0.1827 0.9120 0.069 Uiso 1 1 calc R

loop_
_atom_site_aniso_label
_atom_site_aniso_U_11
_atom_site_aniso_U_22
_atom_site_aniso_U_33
_atom_site_aniso_U_23
_atom_site_aniso_U_13
_atom_site_aniso_U_12
Ru1 0.01882(19) 0.01737(18) 0.01332(17) -0.00129(14) 0.00544(12) -0.00054(14)
Cl2 0.0280(6) 0.0189(5) 0.0153(5) -0.0008(4) 0.0073(4) -0.0008(4)
P1 0.0245(6) 0.0189(6) 0.0156(5) -0.0025(4) 0.0064(4) -0.0006(5)
P2 0.0229(6) 0.0190(6) 0.0154(5) -0.0005(4) 0.0041(4) -0.0008(5)
Cl1 0.0202(6) 0.0325(6) 0.0220(5) -0.0035(4) 0.0075(4) -0.0025(5)
N1 0.023(2) 0.020(2) 0.0182(17) -0.0028(15) 0.0067(15) -0.0029(16)
C4 0.025(2) 0.024(2) 0.022(2) -0.0049(19) 0.0009(19) 0.0055(19)
C20 0.040(3) 0.026(3) 0.025(2) -0.006(2) 0.012(2) 0.005(2)
C37 0.037(3) 0.019(2) 0.017(2) -0.0027(18) 0.0076(19) 0.004(2)
C11 0.033(3) 0.024(2) 0.022(2) 0.0039(19) 0.007(2) -0.001(2)
C24 0.028(3) 0.021(2) 0.026(2) 0.0015(19) 0.014(2) 0.005(2)
C19 0.027(2) 0.017(2) 0.023(2) 0.0023(18) 0.0108(19) 0.0039(19)
C12 0.027(3) 0.020(2) 0.027(2) 0.0001(18) 0.0104(19) 0.0020(19)
C35 0.032(3) 0.047(3) 0.022(2) 0.002(2) 0.002(2) -0.002(2)
C18 0.033(3) 0.016(2) 0.020(2) 0.0030(18) 0.0045(19) -0.0032(19)
C31 0.030(3) 0.025(2) 0.019(2) -0.0028(18) 0.0107(19) -0.005(2)
C13 0.043(3) 0.022(2) 0.025(2) -0.0019(19) 0.011(2) -0.004(2)
C25 0.022(2) 0.028(3) 0.028(2) 0.000(2) 0.0130(19) -0.001(2)
C7 0.042(3) 0.028(3) 0.025(2) 0.002(2) 0.013(2) -0.011(2)
C8 0.054(3) 0.028(3) 0.031(3) 0.005(2) 0.023(2) -0.009(2)
C15 0.062(4) 0.036(3) 0.026(3) 0.001(2) -0.008(3) -0.010(3)
C43 0.025(2) 0.013(2) 0.026(2) 0.0017(17) 0.0099(19) 0.0025(18)
C36 0.030(3) 0.024(2) 0.019(2) 0.0004(18) 0.0085(19) -0.003(2)
C21 0.051(3) 0.036(3) 0.026(3) 0.005(2) 0.025(2) 0.009(3)
C33 0.060(4) 0.035(3) 0.022(2) -0.010(2) 0.011(2) -0.010(3)
C38 0.045(3) 0.023(3) 0.023(2) 0.000(2) 0.009(2) -0.003(2)
C32 0.040(3) 0.032(3) 0.019(2) -0.008(2) 0.005(2) -0.004(2)
C9 0.037(3) 0.031(3) 0.050(3) 0.000(2) 0.020(3) -0.010(2)
C23 0.036(3) 0.034(3) 0.031(3) 0.003(2) 0.016(2) 0.000(2)
C26 0.035(3) 0.044(3) 0.036(3) -0.009(2) 0.011(2) 0.007(2)
C22 0.038(3) 0.047(3) 0.034(3) 0.003(2) 0.024(2) 0.001(3)
C29 0.031(3) 0.048(4) 0.042(3) -0.003(3) -0.004(2) -0.007(3)
C17 0.037(3) 0.029(3) 0.023(2) 0.001(2) -0.001(2) 0.000(2)
C3 0.041(3) 0.020(3) 0.046(3) 0.003(2) 0.009(2) 0.002(2)
C42 0.044(3) 0.039(3) 0.031(3) 0.005(2) 0.007(2) 0.011(3)
C1 0.059(4) 0.033(4) 0.088(5) -0.016(3) 0.017(4) 0.017(3)
C10 0.041(3) 0.026(3) 0.040(3) 0.002(2) 0.003(2) -0.008(2)
C14 0.057(4) 0.033(3) 0.021(2) -0.006(2) 0.014(2) -0.013(3)
C34 0.046(3) 0.051(4) 0.023(3) -0.008(2) 0.007(2) -0.018(3)
C30 0.025(3) 0.032(3) 0.043(3) -0.003(2) 0.004(2) -0.002(2)
C27 0.024(3) 0.059(4) 0.054(4) 0.004(3) 0.009(3) 0.018(3)
C16 0.042(3) 0.039(3) 0.037(3) -0.002(2) -0.003(2) 0.000(3)
C39 0.077(4) 0.024(3) 0.033(3) 0.005(2) 0.019(3) -0.002(3)
C2 0.057(4) 0.024(3) 0.077(4) 0.000(3) 0.008(3) 0.007(3)
C28 0.019(3) 0.067(4) 0.052(3) 0.004(3) 0.003(2) -0.001(3)
C5 0.032(3) 0.035(3) 0.038(3) -0.003(2) 0.012(2) 0.004(2)
C6 0.047(4) 0.055(4) 0.065(4) -0.006(3) 0.020(3) 0.013(3)
C41 0.071(5) 0.050(4) 0.061(4) 0.021(3) 0.023(4) 0.038(3)
C40 0.104(6) 0.034(3) 0.051(4) 0.020(3) 0.027(4) 0.028(4)
Cl11 0.151(2) 0.0480(10) 0.0522(10) 0.0026(8) 0.0430(11) 0.0034(11)
Cl13 0.0795(17) 0.173(3) 0.174(3) 0.043(2) -0.0327(17) -0.0566(18)
C100 0.052(4) 0.067(4) 0.045(3) 0.004(3) 0.013(3) -0.014(3)
Cl4 0.0666(13) 0.0783(14) 0.1009(16) -0.0215(11) -0.0035(11) 0.0211(10)
Cl6 0.0672(12) 0.0855(14) 0.0736(12) -0.0235(10) -0.0039(9) 0.0277(10)
C90 0.048(4) 0.068(5) 0.056(4) 0.008(3) 0.013(3) 0.016(3)

loop_
_atom_type_symbol
_atom_type_description
_atom_type_scat_dispersion_real
_atom_type_scat_dispersion_imag
_atom_type_scat_source
C C 0.0033 0.0016 'International Tables Vol C Tables 4.2.6.8 and 6.1.1.4'
H H 0.0000 0.0000 'International Tables Vol C Tables 4.2.6.8 and 6.1.1.4'
N N 0.0061 0.0033 'International Tables Vol C Tables 4.2.6.8 and 6.1.1.4'
P P 0.1023 0.0942 'International Tables Vol C Tables 4.2.6.8 and 6.1.1.4'
Cl Cl 0.1484 0.1585 'International Tables Vol C Tables 4.2.6.8 and 6.1.1.4'
Ru Ru -1.2594 0.8363 'International Tables Vol C Tables 4.2.6.8 and 6.1.1.4'

loop_
_geom_angle_atom_site_label_1
_geom_angle_atom_site_label_2
_geom_angle_atom_site_label_3
_geom_angle
_geom_angle_site_symmetry_1
_geom_angle_site_symmetry_3
N1 Ru1 P1 86.49(10) . .
N1 Ru1 P2 95.11(10) . .
P1 Ru1 P2 99.19(4) . .
N1 Ru1 Cl1 168.01(10) . .
P1 Ru1 Cl1 95.55(4) . .
P2 Ru1 Cl1 96.22(4) . .
N1 Ru1 Cl2 85.32(10) . 7_457
P1 Ru1 Cl2 169.16(4) . 7_457
P2 Ru1 Cl2 88.62(4) . 7_457
Cl1 Ru1 Cl2 91.03(4) . 7_457
N1 Ru1 Cl2 82.75(10) . .
P1 Ru1 Cl2 91.90(4) . .
P2 Ru1 Cl2 168.58(4) . .
Cl1 Ru1 Cl2 85.37(4) . .
Cl2 Ru1 Cl2 80.03(4) 7_457 .
Ru1 Cl2 Ru1 99.96(4) 7_457 .
C19 P1 C37 100.8(2) . .
C19 P1 C31 106.72(19) . .
C37 P1 C31 97.3(2) . .
C19 P1 Ru1 110.92(14) . .
C37 P1 Ru1 114.50(14) . .
C31 P1 Ru1 123.64(15) . .
C12 P2 C4 99.1(2) . .
C12 P2 C18 103.6(2) . .
C4 P2 C18 99.3(2) . .
C12 P2 Ru1 115.06(15) . .
C4 P2 Ru1 115.93(15) . .
C18 P2 Ru1 120.58(14) . .
C43 N1 Ru1 137.3(3) . .
C5 C4 C3 118.3(4) . .
C5 C4 P2 122.3(4) . .
C3 C4 P2 119.2(4) . .
C21 C20 C19 122.6(5) . .
C42 C37 C38 118.1(4) . .
C42 C37 P1 123.6(4) . .
C38 C37 P1 118.1(4) . .
C10 C11 C12 120.8(4) . .
C23 C24 C19 118.8(4) . .
C23 C24 C43 117.6(4) . .
C19 C24 C43 123.7(4) . .
C20 C19 C24 117.9(4) . .
C20 C19 P1 121.7(4) . .
C24 C19 P1 120.4(3) . .
C11 C12 C7 117.6(4) . .
C11 C12 P2 117.6(3) . .
C7 C12 P2 124.5(4) . .
C34 C35 C36 120.1(5) . .
C17 C18 C13 118.8(4) . .
C17 C18 P2 120.4(3) . .
C13 C18 P2 120.7(4) . .
C36 C31 C32 118.5(4) . .
C36 C31 P1 120.5(3) . .
C32 C31 P1 120.8(4) . .
C14 C13 C18 120.7(5) . .
C30 C25 C26 119.0(5) . .
C30 C25 C43 120.4(4) . .
C26 C25 C43 120.5(4) . .
C8 C7 C12 120.8(4) . .
C9 C8 C7 121.5(4) . .
C16 C15 C14 119.9(5) . .
N1 C43 C24 123.2(4) . .
N1 C43 C25 118.6(4) . .
C24 C43 C25 118.1(4) . .
C31 C36 C35 120.4(4) . .
C20 C21 C22 119.2(4) . .
C32 C33 C34 120.7(5) . .
C39 C38 C37 121.1(5) . .
C33 C32 C31 120.9(5) . .
C8 C9 C10 118.9(5) . .
C22 C23 C24 121.6(5) . .
C27 C26 C25 120.4(5) . .
C21 C22 C23 119.9(5) . .
C28 C29 C30 120.4(5) . .
C18 C17 C16 120.3(5) . .
C2 C3 C4 121.0(5) . .
C41 C42 C37 120.2(5) . .
C2 C1 C6 119.8(5) . .
C11 C10 C9 120.3(5) . .
C13 C14 C15 119.7(5) . .
C33 C34 C35 119.3(5) . .
C25 C30 C29 120.2(5) . .
C26 C27 C28 120.2(5) . .
C15 C16 C17 120.6(5) . .
C38 C39 C40 119.7(5) . .
C1 C2 C3 120.2(6) . .
C29 C28 C27 119.7(5) . .
C4 C5 C6 119.9(5) . .
C1 C6 C5 120.8(6) . .
C40 C41 C42 120.5(6) . .
C41 C40 C39 120.4(5) . .
Cl13 C100 Cl11 111.2(3) . .
Cl4 C90 Cl6 112.1(4) . .

loop_
_geom_bond_atom_site_label_1
_geom_bond_atom_site_label_2
_geom_bond_distance
_geom_bond_site_symmetry_2
Ru1 N1 2.013(4) .
Ru1 P1 2.2489(11) .
Ru1 P2 2.3078(12) .
Ru1 Cl1 2.4409(11) .
Ru1 Cl2 2.4720(10) 7_457
Ru1 Cl2 2.4761(10) .
Cl2 Ru1 2.4719(10) 7_457
P1 C19 1.829(4) .
P1 C37 1.833(5) .
P1 C31 1.845(5) .
P2 C12 1.839(5) .
P2 C4 1.843(4) .
P2 C18 1.847(4) .
N1 C43 1.290(5) .
C4 C5 1.382(6) .
C4 C3 1.406(6) .
C20 C21 1.382(6) .
C20 C19 1.396(6) .
C37 C42 1.388(7) .
C37 C38 1.400(6) .
C11 C10 1.388(6) .
C11 C12 1.391(6) .
C24 C23 1.399(6) .
C24 C19 1.420(6) .
C24 C43 1.482(6) .
C12 C7 1.408(6) .
C35 C34 1.383(7) .
C35 C36 1.399(6) .
C18 C17 1.388(7) .
C18 C13 1.401(6) .
C31 C36 1.386(6) .
C31 C32 1.395(6) .
C13 C14 1.385(6) .
C25 C30 1.375(6) .
C25 C26 1.386(7) .
C25 C43 1.502(6) .
C7 C8 1.372(7) .
C8 C9 1.362(7) .
C15 C16 1.372(7) .
C15 C14 1.393(8) .
C21 C22 1.383(8) .
C33 C32 1.371(7) .
C33 C34 1.383(8) .
C38 C39 1.370(7) .
C9 C10 1.398(7) .
C23 C22 1.384(7) .
C26 C27 1.368(7) .
C29 C28 1.354(8) .
C29 C30 1.387(7) .
C17 C16 1.392(6) .
C3 C2 1.382(7) .
C42 C41 1.386(7) .
C1 C2 1.368(9) .
C1 C6 1.374(9) .
C27 C28 1.387(8) .
C39 C40 1.377(8) .
C5 C6 1.403(7) .
C41 C40 1.360(9) .
Cl11 C100 1.760(6) .
Cl13 C100 1.698(6) .
Cl4 C90 1.731(7) .
Cl6 C90 1.745(6) .

loop_
_platon_squeeze_void_nr
_platon_squeeze_void_average_x
_platon_squeeze_void_average_y
_platon_squeeze_void_average_z
_platon_squeeze_void_volume
_platon_squeeze_void_count_electrons
1 1.000 -0.154 0.250 125.4 17.5
2 1.000 0.153 0.750 125.4 17.7
3 0.500 0.346 0.250 125.4 17.5
4 0.500 0.653 0.750 125.4 17.7
